data_2021024
loop_
_publ_author_name
'Acosta Quintero, Lina M.'
'Burgos, Isidro'
'Palma, Alirio'
'Cobo, Justo'
'Glidewell, Christopher'

_publ_section_title
;
 A concise, efficient and versatile synthesis of amino-substituted
 benzo[<i>b</i>]pyrimido[5,4-<i>f</i>]azepines: synthesis and
 spectroscopic characterization, together with the molecular and
 supramolecular structures of three products and one intermediate
;
_journal_coeditor_code SK3682
_journal_issue 3
_journal_name_full 'Acta Crystallographica Section C'
_journal_page_first
;
;
_journal_paper_doi 10.1107/S2053229618002176
_journal_volume 74
_journal_year 2018
_chemical_formula_iupac 'C22 H21 N5'
_chemical_formula_moiety 'C22 H21 N5'
_chemical_formula_sum 'C22 H21 N5'
_chemical_formula_weight 355.44
_chemical_name_systematic
5-Allyl-6-(1<i>H</i>-benzo[<i>d</i>]imidazol-1-yl)-<i>N</i>-methyl-<i>N</i>-(4-methylphenyl)pyrimidin-4-amine
_space_group_crystal_system monoclinic
_space_group_IT_number 14
_space_group_name_Hall '-P 2ybc'
_space_group_name_H-M_alt 'P 1 21/c 1'
_symmetry_space_group_name_Hall '-P 2ybc'
_symmetry_space_group_name_H-M 'P 1 21/c 1'
_atom_sites_solution_hydrogens geom
_audit_creation_method SHELXL-2014
_cell_angle_alpha 90
_cell_angle_beta 101.091(11)
_cell_angle_gamma 90
_cell_formula_units_Z 4
_cell_length_a 9.425(2)
_cell_length_b 11.184(3)
_cell_length_c 17.321(6)
_cell_measurement_reflns_used 4120
_cell_measurement_temperature 100(2)
_cell_measurement_theta_max 27.830
_cell_measurement_theta_min 2.180
_cell_volume 1791.7(9)
_computing_cell_refinement
;
APEX2 (Bruker 2014)
;
_computing_data_collection
;
APEX2 (Bruker 2014)
;
_computing_data_reduction
;
SAINT (Bruker, 2013)
;
_computing_molecular_graphics
;
PLATON (Spek, 2009)
;
_computing_publication_material
;
SHELXL2014 (Sheldrick, 2015) and PLATON (Spek, 2009)
;
_computing_structure_refinement
;
SHELXL2014 (Sheldrick, 2015)
;
_computing_structure_solution
;
SIR92 (Altomare <i>et al.</i>,  1994)
;
_diffrn_ambient_temperature 100(2)
_diffrn_measured_fraction_theta_full 0.999
_diffrn_measured_fraction_theta_max 0.997
_diffrn_measurement_device_type 'Bruker D8 Venture'
_diffrn_measurement_method '\f and \w scans'
_diffrn_radiation_monochromator 'multilayer mirror'
_diffrn_radiation_type MoK\a
_diffrn_radiation_wavelength 0.71073
_diffrn_reflns_av_R_equivalents 0.0317
_diffrn_reflns_limit_h_max 12
_diffrn_reflns_limit_h_min -11
_diffrn_reflns_limit_k_max 14
_diffrn_reflns_limit_k_min -14
_diffrn_reflns_limit_l_max 22
_diffrn_reflns_limit_l_min -21
_diffrn_reflns_number 20400
_diffrn_reflns_theta_full 25.242
_diffrn_reflns_theta_max 27.530
_diffrn_reflns_theta_min 2.180
_diffrn_standards_decay_% 0
_diffrn_standards_interval_count 0
_diffrn_standards_interval_time 0
_diffrn_standards_number 0
_exptl_absorpt_coefficient_mu 0.081
_exptl_absorpt_correction_T_max 0.901
_exptl_absorpt_correction_T_min 0.827
_exptl_absorpt_correction_type multi-scan
_exptl_absorpt_process_details
;
(SADABS2016; Bruker, 2016)
;
_exptl_crystal_colour colourless
_exptl_crystal_density_diffrn 1.318
_exptl_crystal_description block
_exptl_crystal_F_000 752
_exptl_crystal_size_max 0.120
_exptl_crystal_size_mid 0.120
_exptl_crystal_size_min 0.100
_refine_diff_density_max 0.285
_refine_diff_density_min -0.350
_refine_ls_extinction_method none
_refine_ls_goodness_of_fit_ref 1.043
_refine_ls_hydrogen_treatment constr
_refine_ls_matrix_type full
_refine_ls_number_parameters 265
_refine_ls_number_reflns 4120
_refine_ls_number_restraints 0
_refine_ls_restrained_S_all 1.043
_refine_ls_R_factor_all 0.0500
_refine_ls_R_factor_gt 0.0423
_refine_ls_shift/su_max 0.000
_refine_ls_shift/su_mean 0.000
_refine_ls_structure_factor_coef Fsqd
_refine_ls_weighting_details 'w=1/[\s^2^(Fo^2^)+(0.0513P)^2^+0.9508P] where P=(Fo^2^+2Fc^2^)/3'
_refine_ls_weighting_scheme calc
_refine_ls_wR_factor_gt 0.1057
_refine_ls_wR_factor_ref 0.1111
_reflns_number_gt 3558
_reflns_number_total 4120
_reflns_threshold_expression 'I > 2\s(I)'
_cod_data_source_file sk3682sup1.cif
_cod_data_source_block VIIb
_cod_database_code 2021024
_shelx_space_group_comment
;
The symmetry employed for this shelxl refinement is uniquely defined
by the following loop, which should always be used as a source of
symmetry information in preference to the above space-group names.
They are only intended as comments.
;
_shelx_estimated_absorpt_t_min 0.990
_shelx_estimated_absorpt_t_max 0.992
_shelxl_version_number 2.014

loop_
_space_group_symop_operation_xyz
'x, y, z'
'-x, y+1/2, -z+1/2'
'-x, -y, -z'
'x, -y-1/2, z-1/2'

loop_
_atom_site_type_symbol
_atom_site_label
_atom_site_fract_x
_atom_site_fract_y
_atom_site_fract_z
_atom_site_U_iso_or_equiv
_atom_site_adp_type
_atom_site_calc_flag
_atom_site_occupancy
_atom_site_disorder_assembly
_atom_site_disorder_group
N N1 0.85273(12) 0.11048(10) 0.43802(6) 0.0196(2) Uani d 1 . .
C C2 0.92438(15) 0.14439(12) 0.38272(8) 0.0220(3) Uani d 1 . .
H H2 0.9807 0.0846 0.3638 0.026 Uiso calc 1 . .
N N3 0.92637(13) 0.25200(10) 0.35092(7) 0.0211(2) Uani d 1 . .
C C4 0.83142(14) 0.32934(11) 0.37194(7) 0.0169(3) Uani d 1 . .
C C5 0.73975(13) 0.30547(11) 0.42370(7) 0.0166(3) Uani d 1 . .
C C6 0.76533(13) 0.19224(11) 0.46169(7) 0.0162(3) Uani d 1 . .
N N41 0.82808(12) 0.44064(10) 0.33194(6) 0.0172(2) Uani d 1 . .
C C42 0.83232(14) 0.45092(12) 0.25318(8) 0.0206(3) Uani d 1 . .
H H42 0.8268 0.3840 0.2190 0.025 Uiso calc 1 . .
N N43 0.84449(12) 0.56035(10) 0.22975(7) 0.0213(2) Uani d 1 . .
C C43A 0.85275(13) 0.62931(12) 0.29758(7) 0.0176(3) Uani d 1 . .
C C44 0.86851(14) 0.75300(12) 0.30728(8) 0.0214(3) Uani d 1 . .
H H44 0.8751 0.8037 0.2641 0.026 Uiso calc 1 . .
C C45 0.87416(14) 0.79896(12) 0.38195(9) 0.0243(3) Uani d 1 . .
H H45 0.8834 0.8829 0.3900 0.029 Uiso calc 1 . .
C C46 0.86661(14) 0.72432(12) 0.44604(8) 0.0227(3) Uani d 1 . .
H H46 0.8718 0.7590 0.4966 0.027 Uiso calc 1 . .
C C47 0.85180(13) 0.60132(12) 0.43789(8) 0.0190(3) Uani d 1 . .
H H47 0.8478 0.5507 0.4815 0.023 Uiso calc 1 . .
C C47A 0.84314(12) 0.55619(11) 0.36224(7) 0.0156(2) Uani d 1 . .
C C51A 0.60826(15) 0.38072(13) 0.42720(9) 0.0269(3) Uani d 0.688(5) A -1
H H51A 0.6130 0.4576 0.3995 0.032 Uiso calc 0.688(5) A -1
H H51B 0.6015 0.3975 0.4825 0.032 Uiso calc 0.688(5) A -1
C C52A 0.4738(3) 0.3047(2) 0.38521(14) 0.0176(5) Uani d 0.688(5) A -1
H H52A 0.4791 0.2653 0.3373 0.021 Uiso calc 0.688(5) A -1
C C53A 0.3549(2) 0.2937(2) 0.41387(13) 0.0280(7) Uani d 0.688(5) A -1
H H53A 0.3473 0.3323 0.4618 0.034 Uiso calc 0.688(5) A -1
H H53B 0.2767 0.2471 0.3867 0.034 Uiso calc 0.688(5) A -1
C C51B 0.60826(15) 0.38072(13) 0.42720(9) 0.0269(3) Uani d 0.312(5) A -2
H H51C 0.6351 0.4292 0.4756 0.032 Uiso calc 0.312(5) A -2
H H51D 0.6010 0.4376 0.3828 0.032 Uiso calc 0.312(5) A -2
C C52B 0.4659(5) 0.3430(4) 0.4263(3) 0.0217(13) Uani d 0.312(5) A -2
H H52B 0.4050 0.3840 0.4553 0.026 Uiso calc 0.312(5) A -2
C C53B 0.4213(6) 0.2498(6) 0.3844(3) 0.0267(14) Uani d 0.312(5) A -2
H H53C 0.4841 0.2102 0.3559 0.032 Uiso calc 0.312(5) A -2
H H53D 0.3257 0.2211 0.3821 0.032 Uiso calc 0.312(5) A -2
N N61 0.69502(12) 0.15641(9) 0.52017(6) 0.0176(2) Uani d 1 . .
C C61 0.66733(13) 0.23718(11) 0.57940(7) 0.0160(2) Uani d 1 . .
C C62 0.54003(14) 0.22746(12) 0.60864(8) 0.0192(3) Uani d 1 . .
H H62 0.4703 0.1687 0.5879 0.023 Uiso calc 1 . .
C C63 0.51479(14) 0.30306(12) 0.66788(8) 0.0196(3) Uani d 1 . .
H H63 0.4280 0.2946 0.6876 0.024 Uiso calc 1 . .
C C64 0.61386(14) 0.39146(11) 0.69922(7) 0.0189(3) Uani d 1 . .
C C65 0.74114(14) 0.40003(12) 0.66962(8) 0.0200(3) Uani d 1 . .
H H65 0.8105 0.4593 0.6900 0.024 Uiso calc 1 . .
C C66 0.76852(13) 0.32378(11) 0.61094(8) 0.0180(3) Uani d 1 . .
H H66 0.8565 0.3306 0.5922 0.022 Uiso calc 1 . .
C C67 0.69961(16) 0.02896(11) 0.54070(8) 0.0244(3) Uani d 1 . .
H H67A 0.6812 -0.0190 0.4925 0.037 Uiso calc 1 . .
H H67B 0.6255 0.0117 0.5718 0.037 Uiso calc 1 . .
H H67C 0.7952 0.0091 0.5715 0.037 Uiso calc 1 . .
C C68 0.58358(15) 0.47459(13) 0.76267(8) 0.0251(3) Uani d 1 . .
H H68A 0.6400 0.4494 0.8136 0.038 Uiso calc 1 . .
H H68B 0.4803 0.4720 0.7644 0.038 Uiso calc 1 . .
H H68C 0.6107 0.5563 0.7512 0.038 Uiso calc 1 . .

loop_
_atom_site_aniso_label
_atom_site_aniso_U_11
_atom_site_aniso_U_22
_atom_site_aniso_U_33
_atom_site_aniso_U_12
_atom_site_aniso_U_13
_atom_site_aniso_U_23
N1 0.0217(6) 0.0165(5) 0.0193(5) 0.0010(4) 0.0007(4) -0.0032(4)
C2 0.0251(7) 0.0195(6) 0.0210(6) 0.0017(5) 0.0035(5) -0.0058(5)
N3 0.0246(6) 0.0199(5) 0.0191(5) 0.0000(4) 0.0052(4) -0.0051(4)
C4 0.0181(6) 0.0170(6) 0.0141(6) -0.0022(5) -0.0005(5) -0.0025(5)
C5 0.0143(6) 0.0170(6) 0.0169(6) -0.0003(4) -0.0011(5) 0.0003(5)
C6 0.0137(6) 0.0173(6) 0.0153(6) -0.0018(4) -0.0028(4) -0.0009(5)
N41 0.0197(5) 0.0179(5) 0.0140(5) -0.0027(4) 0.0033(4) -0.0014(4)
C42 0.0232(6) 0.0243(6) 0.0147(6) -0.0033(5) 0.0049(5) -0.0024(5)
N43 0.0219(6) 0.0249(6) 0.0179(5) -0.0026(5) 0.0053(4) 0.0008(4)
C43A 0.0114(5) 0.0222(6) 0.0190(6) -0.0011(5) 0.0025(5) 0.0008(5)
C44 0.0152(6) 0.0206(6) 0.0281(7) -0.0007(5) 0.0036(5) 0.0042(5)
C45 0.0179(6) 0.0167(6) 0.0362(8) 0.0004(5) 0.0002(6) -0.0029(5)
C46 0.0183(6) 0.0246(7) 0.0235(7) 0.0028(5) -0.0005(5) -0.0079(5)
C47 0.0161(6) 0.0226(6) 0.0174(6) 0.0029(5) 0.0014(5) -0.0010(5)
C47A 0.0106(5) 0.0173(6) 0.0183(6) 0.0000(4) 0.0015(4) -0.0014(5)
C51A 0.0173(6) 0.0285(7) 0.0364(8) 0.0080(5) 0.0089(6) 0.0182(6)
C52A 0.0168(10) 0.0191(11) 0.0167(11) 0.0017(9) 0.0027(8) -0.0006(9)
C53A 0.0187(12) 0.0402(13) 0.0247(11) -0.0026(9) 0.0030(9) 0.0044(9)
C51B 0.0173(6) 0.0285(7) 0.0364(8) 0.0080(5) 0.0089(6) 0.0182(6)
C52B 0.020(2) 0.022(2) 0.023(3) 0.0079(17) 0.0048(18) 0.004(2)
C53B 0.020(3) 0.028(3) 0.030(3) -0.003(2) 0.000(2) 0.005(2)
N61 0.0186(5) 0.0140(5) 0.0195(5) 0.0010(4) 0.0023(4) 0.0031(4)
C61 0.0156(6) 0.0152(5) 0.0162(6) 0.0027(4) 0.0003(4) 0.0049(4)
C62 0.0150(6) 0.0204(6) 0.0206(6) -0.0025(5) -0.0004(5) 0.0043(5)
C63 0.0136(6) 0.0246(6) 0.0205(6) 0.0011(5) 0.0030(5) 0.0060(5)
C64 0.0174(6) 0.0205(6) 0.0174(6) 0.0041(5) 0.0003(5) 0.0032(5)
C65 0.0155(6) 0.0197(6) 0.0233(7) -0.0013(5) 0.0002(5) 0.0003(5)
C66 0.0124(6) 0.0197(6) 0.0216(6) 0.0007(5) 0.0027(5) 0.0032(5)
C67 0.0332(8) 0.0153(6) 0.0245(7) 0.0020(5) 0.0047(6) 0.0047(5)
C68 0.0237(7) 0.0289(7) 0.0224(7) 0.0028(6) 0.0035(5) -0.0017(6)

loop_
_atom_type_symbol
_atom_type_description
_atom_type_scat_dispersion_real
_atom_type_scat_dispersion_imag
_atom_type_scat_source
C C 0.0033 0.0016 'International Tables Vol C Tables 4.2.6.8 and 6.1.1.4'
H H 0.0000 0.0000 'International Tables Vol C Tables 4.2.6.8 and 6.1.1.4'
N N 0.0061 0.0033 'International Tables Vol C Tables 4.2.6.8 and 6.1.1.4'

loop_
_geom_angle_atom_site_label_1
_geom_angle_atom_site_label_2
_geom_angle_atom_site_label_3
_geom_angle
C2 N1 C6 116.81(11)
N3 C2 N1 127.49(12)
N3 C2 H2 116.3
N1 C2 H2 116.3
C2 N3 C4 114.10(12)
N3 C4 C5 125.58(12)
N3 C4 N41 112.63(11)
C5 C4 N41 121.72(11)
C4 C5 C6 113.49(11)
C4 C5 C51A 122.54(11)
C6 C5 C51A 122.95(11)
N1 C6 N61 115.91(11)
N1 C6 C5 121.44(12)
N61 C6 C5 122.48(11)
C42 N41 C47A 106.00(11)
C42 N41 C4 123.61(11)
C47A N41 C4 129.64(11)
N43 C42 N41 114.11(12)
N43 C42 H42 122.9
N41 C42 H42 122.9
C42 N43 C43A 104.55(11)
N43 C43A C44 129.48(12)
N43 C43A C47A 110.38(11)
C44 C43A C47A 120.14(12)
C45 C44 C43A 117.66(12)
C45 C44 H44 121.2
C43A C44 H44 121.2
C44 C45 C46 121.37(12)
C44 C45 H45 119.3
C46 C45 H45 119.3
C47 C46 C45 121.97(13)
C47 C46 H46 119.0
C45 C46 H46 119.0
C46 C47 C47A 116.23(12)
C46 C47 H47 121.9
C47A C47 H47 121.9
N41 C47A C47 132.46(12)
N41 C47A C43A 104.93(11)
C47 C47A C43A 122.60(12)
C5 C51A C52A 105.86(13)
C5 C51A H51A 110.6
C52A C51A H51A 110.6
C5 C51A H51B 110.6
C52A C51A H51B 110.6
H51A C51A H51B 108.7
C53A C52A C51A 122.8(2)
C53A C52A H52A 118.6
C51A C52A H52A 118.6
C52A C53A H53A 120.0
C52A C53A H53B 120.0
H53A C53A H53B 120.0
C53B C52B H52B 121.5
C52B C53B H53C 120.0
C52B C53B H53D 120.0
H53C C53B H53D 120.0
C6 N61 C61 121.76(10)
C6 N61 C67 117.80(11)
C61 N61 C67 116.19(10)
C62 C61 C66 118.91(12)
C62 C61 N61 120.06(11)
C66 C61 N61 121.00(11)
C63 C62 C61 120.29(12)
C63 C62 H62 119.9
C61 C62 H62 119.9
C62 C63 C64 121.53(12)
C62 C63 H63 119.2
C64 C63 H63 119.2
C65 C64 C63 117.63(12)
C65 C64 C68 121.46(12)
C63 C64 C68 120.92(12)
C66 C65 C64 121.37(12)
C66 C65 H65 119.3
C64 C65 H65 119.3
C65 C66 C61 120.26(12)
C65 C66 H66 119.9
C61 C66 H66 119.9
N61 C67 H67A 109.5
N61 C67 H67B 109.5
H67A C67 H67B 109.5
N61 C67 H67C 109.5
H67A C67 H67C 109.5
H67B C67 H67C 109.5
C64 C68 H68A 109.5
C64 C68 H68B 109.5
H68A C68 H68B 109.5
C64 C68 H68C 109.5
H68A C68 H68C 109.5
H68B C68 H68C 109.5

loop_
_geom_bond_atom_site_label_1
_geom_bond_atom_site_label_2
_geom_bond_distance
N1 C2 1.3289(18)
N1 C6 1.3464(17)
C2 N3 1.3253(18)
C2 H2 0.9500
N3 C4 1.3442(17)
C4 C5 1.3854(18)
C4 N41 1.4220(16)
C5 C6 1.4260(17)
C5 C51A 1.5089(18)
C6 N61 1.3727(17)
N41 C42 1.3774(17)
N41 C47A 1.3917(16)
C42 N43 1.3014(18)
C42 H42 0.9500
N43 C43A 1.3950(17)
C43A C44 1.3980(18)
C43A C47A 1.4038(18)
C44 C45 1.383(2)
C44 H44 0.9500
C45 C46 1.402(2)
C45 H45 0.9500
C46 C47 1.3872(19)
C46 H46 0.9500
C47 C47A 1.3918(18)
C47 H47 0.9500
C51A C52A 1.582(3)
C51A H51A 0.9900
C51A H51B 0.9900
C52A C53A 1.316(4)
C52A H52A 0.9500
C53A H53A 0.9500
C53A H53B 0.9500
C52B C53B 1.293(9)
C52B H52B 0.9500
C53B H53C 0.9500
C53B H53D 0.9500
N61 C61 1.4281(17)
N61 C67 1.4677(16)
C61 C62 1.3934(18)
C61 C66 1.3948(18)
C62 C63 1.3851(19)
C62 H62 0.9500
C63 C64 1.3960(19)
C63 H63 0.9500
C64 C65 1.3957(18)
C64 C68 1.5080(19)
C65 C66 1.3884(19)
C65 H65 0.9500
C66 H66 0.9500
C67 H67A 0.9800
C67 H67B 0.9800
C67 H67C 0.9800
C68 H68A 0.9800
C68 H68B 0.9800
C68 H68C 0.9800

loop_
_geom_hbond_atom_site_label_D
_geom_hbond_atom_site_label_H
_geom_hbond_atom_site_label_A
_geom_hbond_site_symmetry_A
_geom_hbond_distance_DH
_geom_hbond_distance_HA
_geom_hbond_distance_DA
_geom_hbond_angle_DHA
_geom_hbond_publ_flag
C2 H2 N43 2_745 0.95 2.54 3.325(2) 140 no
C63 H63 Cg2 3_666 0.95 2.73 3.4689(19) 136 no
C66 H66 Cg2 3_766 0.95 2.63 3.4616(18) 146 no

loop_
_geom_torsion_atom_site_label_1
_geom_torsion_atom_site_label_2
_geom_torsion_atom_site_label_3
_geom_torsion_atom_site_label_4
_geom_torsion
C6 N1 C2 N3 4.1(2)
N1 C2 N3 C4 -8.1(2)
C2 N3 C4 C5 1.83(19)
C2 N3 C4 N41 -175.23(11)
N3 C4 C5 C6 6.89(18)
N41 C4 C5 C6 -176.31(11)
N3 C4 C5 C51A -161.86(13)
N41 C4 C5 C51A 14.94(19)
C2 N1 C6 N61 -178.48(11)
C2 N1 C6 C5 6.16(18)
C4 C5 C6 N1 -10.93(17)
C51A C5 C6 N1 157.76(13)
C4 C5 C6 N61 174.01(11)
C51A C5 C6 N61 -17.30(19)
N3 C4 N41 C42 41.55(17)
C5 C4 N41 C42 -135.64(13)
N3 C4 N41 C47A -127.15(13)
C5 C4 N41 C47A 55.66(18)
C47A N41 C42 N43 -1.74(15)
C4 N41 C42 N43 -172.71(11)
N41 C42 N43 C43A 1.53(15)
C42 N43 C43A C44 179.15(13)
C42 N43 C43A C47A -0.74(14)
N43 C43A C44 C45 -179.83(12)
C47A C43A C44 C45 0.04(18)
C43A C44 C45 C46 0.95(19)
C44 C45 C46 C47 -0.6(2)
C45 C46 C47 C47A -0.73(19)
C42 N41 C47A C47 -177.42(13)
C4 N41 C47A C47 -7.2(2)
C42 N41 C47A C43A 1.12(13)
C4 N41 C47A C43A 171.35(12)
C46 C47 C47A N41 -179.93(13)
C46 C47 C47A C43A 1.75(18)
N43 C43A C47A N41 -0.27(13)
C44 C43A C47A N41 179.83(11)
N43 C43A C47A C47 178.45(11)
C44 C43A C47A C47 -1.45(18)
C4 C5 C51A C52A 104.52(16)
C6 C5 C51A C52A -63.17(17)
C5 C51A C52A C53A 135.9(2)
N1 C6 N61 C61 144.86(11)
C5 C6 N61 C61 -39.82(17)
N1 C6 N61 C67 -11.06(17)
C5 C6 N61 C67 164.25(12)
C6 N61 C61 C62 144.49(12)
C67 N61 C61 C62 -59.22(16)
C6 N61 C61 C66 -37.87(17)
C67 N61 C61 C66 118.42(13)
C66 C61 C62 C63 0.21(18)
N61 C61 C62 C63 177.90(11)
C61 C62 C63 C64 0.83(19)
C62 C63 C64 C65 -1.02(19)
C62 C63 C64 C68 178.86(12)
C63 C64 C65 C66 0.18(19)
C68 C64 C65 C66 -179.69(12)
C64 C65 C66 C61 0.84(19)
C62 C61 C66 C65 -1.03(18)
N61 C61 C66 C65 -178.69(11)

_cod_database_fobs_code 2021024
